data_2217908
loop_
_publ_author_name
'Choi, Hong Dae'
'Seo, Pil Ja'
'Son, Byeng Wha'
'Lee, Uk'

_publ_section_title
;
 2-Methyl-1-(phenylsulfonyl)naphtho[2,1-<i>b</i>]furan
;
_journal_coeditor_code FB2090
_journal_issue 4
_journal_name_full 'Acta Crystallographica Section E'
_journal_page_first o727
_journal_paper_doi 10.1107/S1600536808007046
_journal_volume 64
_journal_year 2008
_chemical_formula_iupac 'C19 H14 O3 S'
_chemical_formula_moiety 'C19 H14 O3 S'
_chemical_formula_sum 'C19 H14 O3 S'
_chemical_formula_weight 322.36
_chemical_melting_point .431E-305
_chemical_name_systematic
;
2-Methyl-1-(phenylsulfonyl)naphtho[2,1-<i>b</i>]furan
;
_space_group_IT_number 14
_symmetry_cell_setting monoclinic
_symmetry_space_group_name_Hall '-P 2yn'
_symmetry_space_group_name_H-M 'P 1 21/n 1'
_atom_sites_solution_hydrogens difmap
_atom_sites_solution_primary direct
_atom_sites_solution_secondary difmap
_cell_angle_alpha 90.00
_cell_angle_beta 97.7970(10)
_cell_angle_gamma 90.00
_cell_formula_units_Z 4
_cell_length_a 10.7175(4)
_cell_length_b 7.7972(3)
_cell_length_c 18.0488(7)
_cell_measurement_reflns_used 5468
_cell_measurement_temperature 173(2)
_cell_measurement_theta_max 28.15
_cell_measurement_theta_min 2.28
_cell_volume 1494.33(10)
_computing_cell_refinement 'SAINT (Bruker, 2001)'
_computing_data_collection 'SMART (Bruker, 2001)'
_computing_data_reduction 'SAINT (Bruker, 2001)'
_computing_molecular_graphics 'ORTEP-3 (Farrugia, 1997) and DIAMOND (Brandenburg, 1998)'
_computing_publication_material 'SHELXL97 (Sheldrick, 2008)'
_computing_structure_refinement 'SHELXL97 (Sheldrick, 2008)'
_computing_structure_solution 'SHELXS97 (Sheldrick, 2008)'
_diffrn_ambient_temperature 173(2)
_diffrn_detector_area_resol_mean 10.0
_diffrn_measured_fraction_theta_full 0.993
_diffrn_measured_fraction_theta_max 0.993
_diffrn_measurement_device_type 'Bruker SMART CCD'
_diffrn_measurement_method '\f and \w'
_diffrn_radiation_monochromator graphite
_diffrn_radiation_source 'fine-focus sealed tube'
_diffrn_radiation_type MoK\a
_diffrn_radiation_wavelength 0.71073
_diffrn_reflns_av_R_equivalents 0.0233
_diffrn_reflns_av_sigmaI/netI 0.0224
_diffrn_reflns_limit_h_max 11
_diffrn_reflns_limit_h_min -13
_diffrn_reflns_limit_k_max 9
_diffrn_reflns_limit_k_min -9
_diffrn_reflns_limit_l_max 23
_diffrn_reflns_limit_l_min -23
_diffrn_reflns_number 8784
_diffrn_reflns_theta_full 27.00
_diffrn_reflns_theta_max 27.00
_diffrn_reflns_theta_min 2.85
_diffrn_standards_number 0
_exptl_absorpt_coefficient_mu 0.229
_exptl_absorpt_correction_type none
_exptl_crystal_colour colourless
_exptl_crystal_density_diffrn 1.433
_exptl_crystal_density_method 'not measured'
_exptl_crystal_description block
_exptl_crystal_F_000 672
_exptl_crystal_size_max 0.40
_exptl_crystal_size_mid 0.40
_exptl_crystal_size_min 0.20
_refine_diff_density_max 0.332
_refine_diff_density_min -0.389
_refine_ls_extinction_coef 0.015(2)
_refine_ls_extinction_expression Fc^*^=kFc[1+0.001xFc^2^\l^3^/sin(2\q)]^-1/4^
_refine_ls_extinction_method 'SHELXL97 (Sheldrick, 2008)'
_refine_ls_goodness_of_fit_ref 1.050
_refine_ls_hydrogen_treatment constr
_refine_ls_matrix_type full
_refine_ls_number_constraints 54
_refine_ls_number_parameters 210
_refine_ls_number_reflns 3222
_refine_ls_number_restraints 0
_refine_ls_restrained_S_all 1.050
_refine_ls_R_factor_all 0.0420
_refine_ls_R_factor_gt 0.0356
_refine_ls_shift/su_max 0.000
_refine_ls_shift/su_mean 0.000
_refine_ls_structure_factor_coef Fsqd
_refine_ls_weighting_details 'calc w=1/[\s^2^(Fo^2^)+(0.0464P)^2^+0.7406P] where P=(Fo^2^+2Fc^2^)/3'
_refine_ls_weighting_scheme calc
_refine_ls_wR_factor_gt 0.0933
_refine_ls_wR_factor_ref 0.0975
_reflns_number_gt 2785
_reflns_number_total 3222
_reflns_threshold_expression I>2\s(I)
_cod_data_source_file fb2090.cif
_cod_data_source_block I
_cod_original_sg_symbol_H-M 'P 21/n'
_cod_database_code 2217908
_cod_database_fobs_code 2217908

loop_
_symmetry_equiv_pos_as_xyz
'x, y, z'
'-x+1/2, y+1/2, -z+1/2'
'-x, -y, -z'
'x-1/2, -y-1/2, z-1/2'

loop_
_atom_site_type_symbol
_atom_site_label
_atom_site_fract_x
_atom_site_fract_y
_atom_site_fract_z
_atom_site_U_iso_or_equiv
_atom_site_adp_type
_atom_site_calc_flag
_atom_site_refinement_flags
_atom_site_occupancy
S S 0.78568(4) 0.07420(5) 0.11326(2) 0.02579(13) Uani d . 1
O O1 0.44773(10) 0.27156(15) 0.07186(6) 0.0317(3) Uani d . 1
O O2 0.81955(11) -0.07018(14) 0.07052(7) 0.0327(3) Uani d . 1
O O3 0.78345(12) 0.05031(17) 0.19220(6) 0.0376(3) Uani d . 1
C C1 0.63938(14) 0.1558(2) 0.07427(8) 0.0251(3) Uani d . 1
C C2 0.59348(14) 0.19921(19) -0.00332(8) 0.0239(3) Uani d . 1
C C3 0.63656(14) 0.18767(19) -0.07498(8) 0.0246(3) Uani d . 1
C C4 0.74995(16) 0.1091(2) -0.08857(9) 0.0294(3) Uani d . 1
H H4 0.8031 0.0575 -0.0483 0.035 Uiso calc R 1
C C5 0.78480(18) 0.1059(2) -0.15919(9) 0.0360(4) Uani d . 1
H H5 0.8612 0.0516 -0.1671 0.043 Uiso calc R 1
C C6 0.70826(19) 0.1822(3) -0.21959(9) 0.0407(4) Uani d . 1
H H6 0.7339 0.1820 -0.2680 0.049 Uiso calc R 1
C C7 0.59747(18) 0.2564(2) -0.20867(9) 0.0383(4) Uani d . 1
H H7 0.5460 0.3066 -0.2500 0.046 Uiso calc R 1
C C8 0.55669(15) 0.2608(2) -0.13718(9) 0.0297(4) Uani d . 1
C C9 0.43790(16) 0.3342(2) -0.12790(10) 0.0355(4) Uani d . 1
H H9 0.3867 0.3809 -0.1702 0.043 Uiso calc R 1
C C10 0.39621(15) 0.3389(2) -0.06035(10) 0.0335(4) Uani d . 1
H H10 0.3164 0.3859 -0.0543 0.040 Uiso calc R 1
C C11 0.47661(14) 0.2710(2) 0.00014(9) 0.0273(3) Uani d . 1
C C12 0.54835(15) 0.2028(2) 0.11655(9) 0.0294(3) Uani d . 1
C C13 0.89432(14) 0.24061(19) 0.10214(8) 0.0247(3) Uani d . 1
C C14 0.87639(16) 0.4045(2) 0.12958(9) 0.0299(4) Uani d . 1
H H14 0.8035 0.4308 0.1520 0.036 Uiso calc R 1
C C15 0.96700(17) 0.5283(2) 0.12344(9) 0.0351(4) Uani d . 1
H H15 0.9550 0.6417 0.1403 0.042 Uiso calc R 1
C C16 1.07529(17) 0.4877(2) 0.09275(9) 0.0367(4) Uani d . 1
H H16 1.1377 0.5730 0.0897 0.044 Uiso calc R 1
C C17 1.09280(16) 0.3244(2) 0.06666(10) 0.0360(4) Uani d . 1
H H17 1.1675 0.2969 0.0463 0.043 Uiso calc R 1
C C18 1.00096(15) 0.2003(2) 0.07027(9) 0.0301(4) Uani d . 1
H H18 1.0112 0.0886 0.0510 0.036 Uiso calc R 1
C C19 0.53353(18) 0.1975(3) 0.19698(10) 0.0414(4) Uani d . 1
H H19A 0.4597 0.2651 0.2054 0.062 Uiso calc R 1
H H19B 0.6089 0.2455 0.2266 0.062 Uiso calc R 1
H H19C 0.5222 0.0784 0.2121 0.062 Uiso calc R 1

loop_
_atom_site_aniso_label
_atom_site_aniso_U_11
_atom_site_aniso_U_22
_atom_site_aniso_U_33
_atom_site_aniso_U_12
_atom_site_aniso_U_13
_atom_site_aniso_U_23
S 0.0269(2) 0.0252(2) 0.0241(2) 0.00073(15) -0.00082(14) 0.00240(14)
O1 0.0246(6) 0.0341(6) 0.0373(6) -0.0007(5) 0.0076(5) 0.0014(5)
O2 0.0342(6) 0.0231(6) 0.0394(6) 0.0013(5) 0.0005(5) -0.0007(5)
O3 0.0411(7) 0.0446(7) 0.0259(6) -0.0008(6) -0.0007(5) 0.0089(5)
C1 0.0243(7) 0.0255(8) 0.0250(7) -0.0014(6) 0.0017(6) 0.0009(6)
C2 0.0226(7) 0.0204(7) 0.0276(8) -0.0032(6) -0.0001(6) 0.0003(6)
C3 0.0267(7) 0.0214(7) 0.0245(7) -0.0049(6) -0.0012(6) -0.0004(6)
C4 0.0317(8) 0.0298(8) 0.0261(8) -0.0004(6) 0.0017(6) -0.0011(6)
C5 0.0386(9) 0.0395(10) 0.0307(8) -0.0018(7) 0.0074(7) -0.0055(7)
C6 0.0503(11) 0.0482(11) 0.0236(8) -0.0117(9) 0.0056(7) -0.0026(8)
C7 0.0438(10) 0.0421(10) 0.0262(8) -0.0096(8) -0.0061(7) 0.0056(7)
C8 0.0308(8) 0.0282(8) 0.0278(8) -0.0075(7) -0.0046(6) 0.0032(6)
C9 0.0304(9) 0.0335(9) 0.0386(9) -0.0035(7) -0.0093(7) 0.0097(7)
C10 0.0220(8) 0.0305(9) 0.0463(10) -0.0009(6) -0.0017(7) 0.0061(7)
C11 0.0240(8) 0.0245(8) 0.0331(8) -0.0040(6) 0.0030(6) 0.0009(6)
C12 0.0271(8) 0.0302(8) 0.0311(8) -0.0032(6) 0.0043(6) 0.0011(7)
C13 0.0249(7) 0.0249(8) 0.0228(7) 0.0008(6) -0.0024(6) 0.0007(6)
C14 0.0316(8) 0.0280(8) 0.0293(8) 0.0053(6) 0.0015(6) -0.0006(6)
C15 0.0471(10) 0.0254(8) 0.0311(8) -0.0008(7) -0.0009(7) -0.0016(7)
C16 0.0410(10) 0.0359(10) 0.0318(8) -0.0107(8) 0.0003(7) 0.0023(7)
C17 0.0304(9) 0.0425(10) 0.0355(9) -0.0028(7) 0.0065(7) -0.0031(8)
C18 0.0290(8) 0.0297(8) 0.0309(8) 0.0021(6) 0.0015(6) -0.0058(7)
C19 0.0415(10) 0.0521(12) 0.0335(9) -0.0013(9) 0.0154(8) 0.0001(8)

loop_
_atom_type_symbol
_atom_type_description
_atom_type_scat_dispersion_real
_atom_type_scat_dispersion_imag
_atom_type_scat_source
C C 0.0033 0.0016 'International Tables Vol C Tables 4.2.6.8 and 6.1.1.4'
H H 0.0000 0.0000 'International Tables Vol C Tables 4.2.6.8 and 6.1.1.4'
O O 0.0106 0.0060 'International Tables Vol C Tables 4.2.6.8 and 6.1.1.4'
S S 0.1246 0.1234 'International Tables Vol C Tables 4.2.6.8 and 6.1.1.4'

loop_
_geom_angle_atom_site_label_1
_geom_angle_atom_site_label_2
_geom_angle_atom_site_label_3
_geom_angle
O2 S O3 117.93(7)
O2 S C1 110.28(7)
O3 S C1 108.10(7)
O2 S C13 107.14(7)
O3 S C13 107.81(7)
C1 S C13 104.76(7)
C12 O1 C11 107.16(12)
C12 C1 C2 107.47(14)
C12 C1 S 122.78(12)
C2 C1 S 129.59(11)
C11 C2 C3 118.11(14)
C11 C2 C1 103.91(13)
C3 C2 C1 137.99(14)
C4 C3 C2 125.03(14)
C4 C3 C8 118.22(14)
C2 C3 C8 116.75(14)
C5 C4 C3 121.14(15)
C5 C4 H4 119.4
C3 C4 H4 119.4
C4 C5 C6 120.51(17)
C4 C5 H5 119.7
C6 C5 H5 119.7
C7 C6 C5 119.84(16)
C7 C6 H6 120.1
C5 C6 H6 120.1
C6 C7 C8 121.71(16)
C6 C7 H7 119.1
C8 C7 H7 119.1
C7 C8 C9 120.46(15)
C7 C8 C3 118.54(16)
C9 C8 C3 120.99(15)
C10 C9 C8 121.70(15)
C10 C9 H9 119.2
C8 C9 H9 119.2
C9 C10 C11 116.63(15)
C9 C10 H10 121.7
C11 C10 H10 121.7
O1 C11 C2 111.47(13)
O1 C11 C10 122.77(14)
C2 C11 C10 125.75(15)
O1 C12 C1 109.97(14)
O1 C12 C19 114.10(14)
C1 C12 C19 135.93(16)
C18 C13 C14 121.17(15)
C18 C13 S 118.24(12)
C14 C13 S 120.44(12)
C15 C14 C13 118.61(15)
C15 C14 H14 120.7
C13 C14 H14 120.7
C14 C15 C16 120.44(16)
C14 C15 H15 119.8
C16 C15 H15 119.8
C17 C16 C15 120.42(16)
C17 C16 H16 119.8
C15 C16 H16 119.8
C16 C17 C18 119.82(16)
C16 C17 H17 120.1
C18 C17 H17 120.1
C13 C18 C17 119.50(16)
C13 C18 H18 120.2
C17 C18 H18 120.2
C12 C19 H19A 109.5
C12 C19 H19B 109.5
H19A C19 H19B 109.5
C12 C19 H19C 109.5
H19A C19 H19C 109.5
H19B C19 H19C 109.5

loop_
_geom_bond_atom_site_label_1
_geom_bond_atom_site_label_2
_geom_bond_distance
S O2 1.4387(12)
S O3 1.4403(12)
S C1 1.7492(15)
S C13 1.7729(16)
O1 C12 1.366(2)
O1 C11 1.3713(19)
C1 C12 1.367(2)
C1 C2 1.460(2)
C2 C11 1.381(2)
C2 C3 1.434(2)
C3 C4 1.412(2)
C3 C8 1.434(2)
C4 C5 1.376(2)
C4 H4 0.9500
C5 C6 1.405(3)
C5 H5 0.9500
C6 C7 1.359(3)
C6 H6 0.9500
C7 C8 1.418(2)
C7 H7 0.9500
C8 C9 1.426(2)
C9 C10 1.355(2)
C9 H9 0.9500
C10 C11 1.400(2)
C10 H10 0.9500
C12 C19 1.482(2)
C13 C18 1.383(2)
C13 C14 1.393(2)
C14 C15 1.384(2)
C14 H14 0.9500
C15 C16 1.389(3)
C15 H15 0.9500
C16 C17 1.379(3)
C16 H16 0.9500
C17 C18 1.388(2)
C17 H17 0.9500
C18 H18 0.9500
C19 H19A 0.9800
C19 H19B 0.9800
C19 H19C 0.9800

loop_
_geom_contact_atom_site_label_1
_geom_contact_atom_site_label_2
_geom_contact_distance
_geom_contact_site_symmetry_2
_geom_contact_publ_flag
Cg1 Cg2 3.850(2) 3_655 y

loop_
_geom_hbond_atom_site_label_D
_geom_hbond_atom_site_label_H
_geom_hbond_atom_site_label_A
_geom_hbond_site_symmetry_A
_geom_hbond_distance_DH
_geom_hbond_distance_HA
_geom_hbond_distance_DA
_geom_hbond_angle_DHA
C4 H4 O2 1_555 0.95 2.35 3.190(2) 147
C18 H18 O2 1_555 0.95 2.46 2.869(2) 106
C19 H19B O3 1_555 0.98 2.55 2.926(2) 103
C19 H19C Cg3 3_655 0.98 3.03 3.735(3) 129.6
C16 H16 Cg3 3_765 0.95 2.88 3.761(3) 155.4

loop_
_geom_torsion_atom_site_label_1
_geom_torsion_atom_site_label_2
_geom_torsion_atom_site_label_3
_geom_torsion_atom_site_label_4
_geom_torsion
O2 S C1 C12 136.48(14)
O3 S C1 C12 6.22(17)
C13 S C1 C12 -108.55(14)
O2 S C1 C2 -48.68(16)
O3 S C1 C2 -178.93(14)
C13 S C1 C2 66.30(16)
C12 C1 C2 C11 0.43(17)
S C1 C2 C11 -175.02(12)
C12 C1 C2 C3 179.84(17)
S C1 C2 C3 4.4(3)
C11 C2 C3 C4 -176.13(15)
C1 C2 C3 C4 4.5(3)
C11 C2 C3 C8 3.3(2)
C1 C2 C3 C8 -176.09(17)
C2 C3 C4 C5 -179.13(15)
C8 C3 C4 C5 1.5(2)
C3 C4 C5 C6 0.5(3)
C4 C5 C6 C7 -1.6(3)
C5 C6 C7 C8 0.7(3)
C6 C7 C8 C9 -177.78(17)
C6 C7 C8 C3 1.3(3)
C4 C3 C8 C7 -2.3(2)
C2 C3 C8 C7 178.25(14)
C4 C3 C8 C9 176.74(15)
C2 C3 C8 C9 -2.7(2)
C7 C8 C9 C10 179.50(16)
C3 C8 C9 C10 0.5(3)
C8 C9 C10 C11 1.1(2)
C12 O1 C11 C2 1.42(17)
C12 O1 C11 C10 -177.49(15)
C3 C2 C11 O1 179.31(12)
C1 C2 C11 O1 -1.14(17)
C3 C2 C11 C10 -1.8(2)
C1 C2 C11 C10 177.73(15)
C9 C10 C11 O1 178.28(15)
C9 C10 C11 C2 -0.5(3)
C11 O1 C12 C1 -1.10(18)
C11 O1 C12 C19 178.68(14)
C2 C1 C12 O1 0.41(18)
S C1 C12 O1 176.24(11)
C2 C1 C12 C19 -179.31(19)
S C1 C12 C19 -3.5(3)
O2 S C13 C18 -12.25(14)
O3 S C13 C18 115.62(13)
C1 S C13 C18 -129.41(12)
O2 S C13 C14 172.06(12)
O3 S C13 C14 -60.06(14)
C1 S C13 C14 54.91(14)
C18 C13 C14 C15 0.9(2)
S C13 C14 C15 176.46(12)
C13 C14 C15 C16 -2.1(2)
C14 C15 C16 C17 1.3(3)
C15 C16 C17 C18 0.8(3)
C14 C13 C18 C17 1.1(2)
S C13 C18 C17 -174.55(13)
C16 C17 C18 C13 -1.9(3)

loop_
_cod_related_entry_id
_cod_related_entry_database
_cod_related_entry_code
1 ChemSpider 21118426
